data_2241060
loop_
_publ_author_name
'Trischler, Aaron'
'Oshin, Kayode'
'Pintauer, Tomislav'

_publ_section_title
;
 Crystal structure of ammonium bis[(pyridin-2-yl)methyl]ammonium
 dichloride
;
_journal_coeditor_code LH5782
_journal_issue 9
_journal_name_full 'Acta Crystallographica Section E'
_journal_page_first o692
_journal_page_last o693
_journal_paper_doi 10.1107/S2056989015015753
_journal_volume 71
_journal_year 2015
_chemical_formula_iupac 'C12 H14 N3 +, H4 N +, 2(Cl-)'
_chemical_formula_moiety 'C12 H14 N3 +, H4 N +, 2(Cl-)'
_chemical_formula_sum 'C12 H18 Cl2 N4'
_chemical_formula_weight 289.20
_chemical_name_systematic
;
Ammonium bis[(pyridin-2-yl)methyl]ammonium dichloride
;
_space_group_crystal_system orthorhombic
_space_group_IT_number 18
_space_group_name_Hall 'P 2 2ab'
_space_group_name_H-M_alt 'P 21 21 2'
_symmetry_space_group_name_Hall 'P 2 2ab'
_symmetry_space_group_name_H-M 'P 21 21 2'
_atom_sites_solution_hydrogens mixed
_atom_sites_solution_primary direct
_atom_sites_solution_secondary difmap
_audit_creation_method SHELXL-2014/7
_cell_angle_alpha 90
_cell_angle_beta 90
_cell_angle_gamma 90
_cell_formula_units_Z 2
_cell_length_a 8.8950(10)
_cell_length_b 17.676(2)
_cell_length_c 4.4360(5)
_cell_measurement_reflns_used 3559
_cell_measurement_temperature 100(2)
_cell_measurement_theta_max 31.8383
_cell_measurement_theta_min 2.3044
_cell_volume 697.46(14)
_computing_cell_refinement
;
SAINT (Bruker, 2013)
;
_computing_data_collection
;
APEX2 (Bruker, 2013)
;
_computing_data_reduction
;
SAINT (Bruker, 2013)
;
_computing_molecular_graphics
;
OLEX2 (Dolomanov <i>et al.</i>,  2009)
;
_computing_publication_material
;
publCIF (Westrip, 2010)
;
_computing_structure_refinement
;
SHELXL2014 (Sheldrick, 2015) and <i>SHELXLE</i>
(H\"ubschle <i>et al.</i>,  2011)
;
_computing_structure_solution
;
SHELXS97 (Sheldrick, 2008)
;
_diffrn_ambient_temperature 100(2)
_diffrn_measured_fraction_theta_full 0.996
_diffrn_measured_fraction_theta_max 0.946
_diffrn_measurement_device_type 'Bruker APEXII CCD'
_diffrn_measurement_method '\w and \f scans'
_diffrn_radiation_monochromator graphite
_diffrn_radiation_type MoK\a
_diffrn_radiation_wavelength 0.71073
_diffrn_reflns_av_R_equivalents 0.0162
_diffrn_reflns_limit_h_max 12
_diffrn_reflns_limit_h_min -12
_diffrn_reflns_limit_k_max 20
_diffrn_reflns_limit_k_min -25
_diffrn_reflns_limit_l_max 5
_diffrn_reflns_limit_l_min -6
_diffrn_reflns_number 4292
_diffrn_reflns_theta_full 25.242
_diffrn_reflns_theta_max 31.879
_diffrn_reflns_theta_min 2.563
_exptl_absorpt_coefficient_mu 0.454
_exptl_absorpt_correction_T_max 0.7463
_exptl_absorpt_correction_T_min 0.6050
_exptl_absorpt_correction_type multi-scan
_exptl_absorpt_process_details
;
(SADABS; Bruker, 2013)
;
_exptl_crystal_colour colourless
_exptl_crystal_density_diffrn 1.377
_exptl_crystal_density_method 'not measured'
_exptl_crystal_description rod
_exptl_crystal_F_000 304
_exptl_crystal_size_max 0.550
_exptl_crystal_size_mid 0.300
_exptl_crystal_size_min 0.250
_refine_diff_density_max 0.422
_refine_diff_density_min -0.168
_refine_ls_abs_structure_details
;
Flack <i>x</i> determined using 748 quotients
[(<i>I</i>^+^)-(<i>I</i>^-^)]/[(<i>I</i>^+^)+(<i>I</i>^-^)]
(Parsons <i>et al.</i>,  2013)
;
_refine_ls_abs_structure_Flack 0.04(2)
_refine_ls_extinction_method none
_refine_ls_goodness_of_fit_ref 1.060
_refine_ls_hydrogen_treatment mixed
_refine_ls_matrix_type full
_refine_ls_number_parameters 89
_refine_ls_number_reflns 2126
_refine_ls_number_restraints 1
_refine_ls_restrained_S_all 1.060
_refine_ls_R_factor_all 0.0251
_refine_ls_R_factor_gt 0.0246
_refine_ls_shift/su_max 0.001
_refine_ls_shift/su_mean 0.000
_refine_ls_structure_factor_coef Fsqd
_refine_ls_weighting_details 'w=1/[\s^2^(Fo^2^)+(0.0393P)^2^+0.1504P] where P=(Fo^2^+2Fc^2^)/3'
_refine_ls_weighting_scheme calc
_refine_ls_wR_factor_gt 0.0659
_refine_ls_wR_factor_ref 0.0663
_reflns_number_gt 2088
_reflns_number_total 2126
_reflns_threshold_expression 'I > 2\s(I)'
_cod_data_source_file lh5782sup1.cif
_cod_data_source_block I
_cod_original_cell_volume 697.47(14)
_cod_database_code 2241060
_shelx_space_group_comment
;
The symmetry employed for this shelxl refinement is uniquely defined
by the following loop, which should always be used as a source of
symmetry information in preference to the above space-group names.
They are only intended as comments.
;
_shelx_estimated_absorpt_t_min 0.788
_shelx_estimated_absorpt_t_max 0.895

loop_
_space_group_symop_operation_xyz
'x, y, z'
'-x, -y, z'
'-x+1/2, y+1/2, -z'
'x+1/2, -y+1/2, -z'

loop_
_atom_site_type_symbol
_atom_site_label
_atom_site_fract_x
_atom_site_fract_y
_atom_site_fract_z
_atom_site_U_iso_or_equiv
_atom_site_adp_type
_atom_site_calc_flag
_atom_site_occupancy
C C1 0.92866(15) 0.93964(7) 1.2090(3) 0.0121(2) Uani d 1
H H1A 0.8529 0.9629 1.3436 0.015 Uiso calc 1
H H1B 1.0064 0.9156 1.3367 0.015 Uiso calc 1
C C2 0.85420(16) 0.88021(7) 1.0170(3) 0.0110(2) Uani d 1
C C3 0.93696(16) 0.81886(8) 0.9096(4) 0.0149(3) Uani d 1
H H3 1.0412 0.8146 0.9525 0.018 Uiso calc 1
C C4 0.86432(17) 0.76416(8) 0.7391(4) 0.0169(3) Uani d 1
H H4 0.9174 0.7210 0.6683 0.020 Uiso calc 1
C C5 0.71328(17) 0.77338(8) 0.6736(4) 0.0164(3) Uani d 1
H H5 0.6615 0.7375 0.5526 0.020 Uiso calc 1
C C6 0.63891(16) 0.83632(8) 0.7888(4) 0.0168(3) Uani d 1
H H6 0.5351 0.8424 0.7442 0.020 Uiso calc 1
N N1 1.0000 1.0000 1.0188(4) 0.0103(3) Uani d 1
H H1C 1.0711 0.9787 0.8982 0.012 Uiso calc 0.5
H H1D 0.9289 1.0213 0.8982 0.012 Uiso calc 0.5
N N2 0.70678(14) 0.88881(7) 0.9597(3) 0.0134(2) Uani d 1
Cl Cl1 0.73444(4) 1.08251(2) 1.69586(8) 0.01425(9) Uani d 1
N N4 0.5000 1.0000 1.2452(4) 0.0142(3) Uani d 1
H H4A 0.558(2) 0.9696(11) 1.131(5) 0.021 Uiso d 1
H H4B 0.563(2) 1.0295(11) 1.363(5) 0.021 Uiso d 1

loop_
_atom_site_aniso_label
_atom_site_aniso_U_11
_atom_site_aniso_U_22
_atom_site_aniso_U_33
_atom_site_aniso_U_12
_atom_site_aniso_U_13
_atom_site_aniso_U_23
C1 0.0123(5) 0.0129(5) 0.0112(5) -0.0025(4) 0.0005(5) 0.0010(5)
C2 0.0108(6) 0.0111(5) 0.0111(5) -0.0015(4) 0.0004(5) 0.0024(5)
C3 0.0109(6) 0.0145(6) 0.0194(6) 0.0008(5) 0.0020(5) -0.0002(5)
C4 0.0163(6) 0.0136(5) 0.0208(7) 0.0005(5) 0.0044(6) -0.0024(5)
C5 0.0165(6) 0.0151(5) 0.0176(6) -0.0034(5) -0.0001(6) -0.0038(5)
C6 0.0126(6) 0.0152(6) 0.0225(7) -0.0001(5) -0.0036(6) -0.0016(6)
N1 0.0099(7) 0.0105(6) 0.0104(7) -0.0006(6) 0.000 0.000
N2 0.0118(5) 0.0118(4) 0.0167(6) 0.0002(4) -0.0006(4) -0.0007(4)
Cl1 0.01141(14) 0.01526(14) 0.01608(15) 0.00146(10) -0.00198(11) 0.00017(11)
N4 0.0120(7) 0.0136(7) 0.0170(9) 0.0008(6) 0.000 0.000

loop_
_atom_type_symbol
_atom_type_description
_atom_type_scat_dispersion_real
_atom_type_scat_dispersion_imag
_atom_type_scat_source
C C 0.0033 0.0016 'International Tables Vol C Tables 4.2.6.8 and 6.1.1.4'
H H 0.0000 0.0000 'International Tables Vol C Tables 4.2.6.8 and 6.1.1.4'
N N 0.0061 0.0033 'International Tables Vol C Tables 4.2.6.8 and 6.1.1.4'
Cl Cl 0.1484 0.1585 'International Tables Vol C Tables 4.2.6.8 and 6.1.1.4'

loop_
_geom_angle_atom_site_label_1
_geom_angle_atom_site_label_2
_geom_angle_atom_site_label_3
_geom_angle_site_symmetry_1
_geom_angle
N1 C1 C2 . 111.33(12)
N1 C1 H1A . 109.4
C2 C1 H1A . 109.4
N1 C1 H1B . 109.4
C2 C1 H1B . 109.4
H1A C1 H1B . 108.0
N2 C2 C3 . 122.57(13)
N2 C2 C1 . 117.19(12)
C3 C2 C1 . 120.23(12)
C4 C3 C2 . 118.84(13)
C4 C3 H3 . 120.6
C2 C3 H3 . 120.6
C5 C4 C3 . 118.98(13)
C5 C4 H4 . 120.5
C3 C4 H4 . 120.5
C4 C5 C6 . 118.59(14)
C4 C5 H5 . 120.7
C6 C5 H5 . 120.7
N2 C6 C5 . 123.12(13)
N2 C6 H6 . 118.4
C5 C6 H6 . 118.4
C1 N1 C1 2_775 111.59(15)
C1 N1 H1C 2_775 109.3
C1 N1 H1C . 109.3
C1 N1 H1D 2_775 109.3
C1 N1 H1D . 109.3
H1C N1 H1D . 108.0
C6 N2 C2 . 117.87(12)
H4A N4 H4B . 108.0(19)

loop_
_geom_bond_atom_site_label_1
_geom_bond_atom_site_label_2
_geom_bond_site_symmetry_2
_geom_bond_distance
C1 N1 . 1.5010(16)
C1 C2 . 1.5060(19)
C1 H1A . 0.9900
C1 H1B . 0.9900
C2 N2 . 1.3442(18)
C2 C3 . 1.3944(19)
C3 C4 . 1.387(2)
C3 H3 . 0.9500
C4 C5 . 1.384(2)
C4 H4 . 0.9500
C5 C6 . 1.392(2)
C5 H5 . 0.9500
C6 N2 . 1.3418(19)
C6 H6 . 0.9500
N1 C1 2_775 1.5010(16)
N1 H1C . 0.9100
N1 H1D . 0.9100
N4 H4A . 0.898(18)
N4 H4B . 0.926(18)

loop_
_geom_hbond_atom_site_label_D
_geom_hbond_atom_site_label_H
_geom_hbond_atom_site_label_A
_geom_hbond_site_symmetry_A
_geom_hbond_distance_DH
_geom_hbond_distance_HA
_geom_hbond_distance_DA
_geom_hbond_angle_DHA
C1 H1B Cl1 2_775 0.99 2.80 3.7145(15) 153.5
C6 H6 Cl1 2_674 0.95 2.75 3.6410(15) 156.7
N1 H1C Cl1 2_774 0.91 2.23 3.1239(9) 167.7
N1 H1D Cl1 1_554 0.91 2.23 3.1239(9) 167.7
N4 H4A N2 . 0.898(18) 2.092(17) 2.9748(15) 167(2)
N4 H4B Cl1 . 0.926(18) 2.322(18) 3.2362(12) 169.5(18)

loop_
_geom_torsion_atom_site_label_1
_geom_torsion_atom_site_label_2
_geom_torsion_atom_site_label_3
_geom_torsion_atom_site_label_4
_geom_torsion_site_symmetry_4
_geom_torsion
N1 C1 C2 N2 . -94.13(14)
N1 C1 C2 C3 . 86.76(15)
N2 C2 C3 C4 . -0.5(2)
C1 C2 C3 C4 . 178.53(13)
C2 C3 C4 C5 . 1.9(2)
C3 C4 C5 C6 . -1.7(2)
C4 C5 C6 N2 . 0.3(2)
C2 C1 N1 C1 2_775 178.68(13)
C5 C6 N2 C2 . 1.1(2)
C3 C2 N2 C6 . -0.9(2)
C1 C2 N2 C6 . 179.97(13)

_cod_database_fobs_code 2241060
